data_7701498
loop_
_publ_author_name
'Yang, Xiao-Gang'
'Zhai, Zhi-Min'
'Lu, Xiao-Min'
'Zhao, Ying'
'Chang, Xin-Hong'
'Ma, Lu-Fang'

_publ_section_title
;
 Room temperature phosphorescence of Mn(ii) and Zn(ii) coordination
 polymers for photoelectron response applications.
;
_journal_issue 29
_journal_name_full 'Dalton transactions (Cambridge, England : 2003)'
_journal_page_first 10785
_journal_page_last 10789
_journal_paper_doi 10.1039/c9dt02178g
_journal_volume 48
_journal_year 2019
_chemical_formula_moiety 'C8 H7 N O5 Zn'
_chemical_formula_sum 'C8 H7 N O5 Zn'
_chemical_formula_weight 262.54
_space_group_crystal_system monoclinic
_space_group_IT_number 14
_space_group_name_Hall '-P 2yn'
_space_group_name_H-M_alt 'P 1 21/n 1'
_symmetry_Int_Tables_number 14
_atom_sites_solution_primary dual
_audit_creation_date 2019-05-20
_audit_creation_method
;
Olex2 1.2
(compiled 2018.05.29 svn.r3508 for OlexSys, GUI svn.r5506)
;
_audit_update_record
;
2019-05-19 deposited with the CCDC.	2019-06-20 downloaded from the CCDC.
;
_cell_angle_alpha 90
_cell_angle_beta 100.894(10)
_cell_angle_gamma 90
_cell_formula_units_Z 4
_cell_length_a 9.0595(9)
_cell_length_b 8.2813(7)
_cell_length_c 11.6454(13)
_cell_measurement_reflns_used 777
_cell_measurement_temperature 291.89(16)
_cell_measurement_theta_max 26.2560
_cell_measurement_theta_min 3.9970
_cell_volume 857.94(15)
_computing_cell_refinement 'CrysAlisPro 1.171.39.46 (Rigaku OD, 2018)'
_computing_data_collection 'CrysAlisPro 1.171.39.46 (Rigaku OD, 2018)'
_computing_data_reduction 'CrysAlisPro 1.171.39.46 (Rigaku OD, 2018)'
_computing_molecular_graphics 'Olex2 (Dolomanov et al., 2009)'
_computing_publication_material 'Olex2 (Dolomanov et al., 2009)'
_computing_structure_refinement 'olex2.refine (Bourhis et al., 2015)'
_computing_structure_solution 'ShelXT (Sheldrick, 2015)'
_diffrn_ambient_environment air
_diffrn_ambient_temperature 291.89(16)
_diffrn_detector 'CCD plate'
_diffrn_detector_area_resol_mean 8.0584
_diffrn_detector_type EosS2
_diffrn_measured_fraction_theta_full 0.9533
_diffrn_measured_fraction_theta_max 0.95233
_diffrn_measurement_details
;
List of Runs (angles in degrees, time in seconds):

  # Type    Start    End  Width  t~exp~   \w     \q     \k     \f   Frames
#--------------------------------------------------------------------------
  1  \w     -4.00  81.00   1.00   34.24    --   14.74  77.00-180.00   85
  2  \w     32.00  80.00   1.00   34.24    --   14.74  77.00  90.00   48
  3  \w     -9.00  66.00   1.00   34.24    --   14.74  77.00  30.00   75
;
_diffrn_measurement_device 'four-circle diffractometer'
_diffrn_measurement_device_type 'SuperNova, Single source at offset/far, EosS2'
_diffrn_measurement_method '\w scans'
_diffrn_orient_matrix_type 'CrysAlisPro convention (1999,Acta A55,543-557)'
_diffrn_orient_matrix_UB_11 -0.0510922000
_diffrn_orient_matrix_UB_12 -0.0227911000
_diffrn_orient_matrix_UB_13 0.0362414000
_diffrn_orient_matrix_UB_21 0.0586078000
_diffrn_orient_matrix_UB_22 -0.0417070000
_diffrn_orient_matrix_UB_23 0.0373689000
_diffrn_orient_matrix_UB_31 0.0179050000
_diffrn_orient_matrix_UB_32 0.0712276000
_diffrn_orient_matrix_UB_33 0.0337042000
_diffrn_radiation_monochromator mirror
_diffrn_radiation_probe x-ray
_diffrn_radiation_type 'Mo K\a'
_diffrn_radiation_wavelength 0.71073
_diffrn_reflns_av_R_equivalents 0.0675
_diffrn_reflns_av_unetI/netI 0.1408
_diffrn_reflns_limit_h_max 10
_diffrn_reflns_limit_h_min -11
_diffrn_reflns_limit_k_max 6
_diffrn_reflns_limit_k_min -10
_diffrn_reflns_limit_l_max 11
_diffrn_reflns_limit_l_min -14
_diffrn_reflns_number 3592
_diffrn_reflns_theta_full 28.3644
_diffrn_reflns_theta_max 28.36
_diffrn_reflns_theta_min 3.36
_diffrn_source 'micro-focus sealed X-ray tube'
_diffrn_source_type 'SuperNova (Mo) X-ray Source'
_exptl_absorpt_coefficient_mu 2.863
_exptl_absorpt_correction_T_max 1.00000
_exptl_absorpt_correction_T_min 0.52737
_exptl_absorpt_correction_type multi-scan
_exptl_absorpt_process_details
;
CrysAlisPro 1.171.39.46 (Rigaku Oxford Diffraction, 2018)
Empirical absorption correction using spherical harmonics,
 implemented in SCALE3 ABSPACK scaling algorithm.
;
_exptl_crystal_colour 'light brown'
_exptl_crystal_colour_modifier light
_exptl_crystal_colour_primary brown
_exptl_crystal_density_diffrn 2.0324
_exptl_crystal_description block
_exptl_crystal_F_000 529.5326
_exptl_crystal_size_max 0.25
_exptl_crystal_size_mid 0.23
_exptl_crystal_size_min 0.2
_refine_diff_density_max 1.6943
_refine_diff_density_min -1.3349
_refine_diff_density_rms 0.3378
_refine_ls_d_res_high 0.7480
_refine_ls_d_res_low 6.0615
_refine_ls_goodness_of_fit_ref 0.9113
_refine_ls_hydrogen_treatment constr
_refine_ls_matrix_type full
_refine_ls_number_constraints 12
_refine_ls_number_parameters 137
_refine_ls_number_reflns 1784
_refine_ls_number_restraints 0
_refine_ls_restrained_S_all 0.9113
_refine_ls_R_factor_all 0.1212
_refine_ls_R_factor_gt 0.0599
_refine_ls_shift/su_max 0.0001
_refine_ls_shift/su_mean 0.0000
_refine_ls_structure_factor_coef Fsqd
_refine_ls_weighting_details 'w=1/[\s^2^(Fo^2^)+(0.0338P)^2^] where P=(Fo^2^+2Fc^2^)/3'
_refine_ls_weighting_scheme calc
_refine_ls_wR_factor_gt 0.0969
_refine_ls_wR_factor_ref 0.1167
_reflns_Friedel_coverage 0.0
_reflns_limit_h_max 7
_reflns_limit_h_min -11
_reflns_limit_k_max 10
_reflns_limit_k_min 0
_reflns_limit_l_max 14
_reflns_limit_l_min -7
_reflns_number_gt 1024
_reflns_number_total 1784
_reflns_threshold_expression I>=2u(I)
_cod_data_source_file c9dt02178g2.cif
_cod_data_source_block Zn-CP
_cod_original_sg_symbol_Hall '-P 2ybc (x-z,y,z)'
_cod_database_code 7701498
_chemical_oxdiff_formula C1H1O1N1Zn1
_reflns_odcompleteness_completeness 99.35
_reflns_odcompleteness_iscentric 1
_reflns_odcompleteness_theta 25.30
_olex2_refinement_description
;
1. Fixed Uiso
 At 1.2 times of:
  All C(H) groups, All N(H,H) groups
 At 1.5 times of:
  All O(H,H) groups
2.a Rotating group:
 O5(H5a,H5b)
2.b Secondary CH2 refined with riding coordinates:
 N1(H1a,H1b)
2.c Aromatic/amide H refined with riding coordinates:
 C2(H2), C4(H4), C6(H6)
;
_olex2_submission_special_instructions 'No special instructions were received'
_oxdiff_exptl_absorpt_empirical_details
;
Empirical correction (ABSPACK) includes:
- Absorption correction using spherical harmonics
- Frame scaling
;
_oxdiff_exptl_absorpt_empirical_full_max 1.459
_oxdiff_exptl_absorpt_empirical_full_min 0.755

loop_
_space_group_symop_id
_space_group_symop_operation_xyz
1 x,y,z
2 -x+1/2,y+1/2,-z+1/2
3 -x,-y,-z
4 x-1/2,-y-1/2,z-1/2

loop_
_atom_site_label
_atom_site_type_symbol
_atom_site_fract_x
_atom_site_fract_y
_atom_site_fract_z
_atom_site_U_iso_or_equiv
_atom_site_adp_type
_atom_site_occupancy
_atom_site_refinement_flags_posn
Zn1 Zn 0.27962(8) 0.47137(9) 0.90868(7) 0.0271(3) Uani 1.000000 .
O5 O 0.0782(4) 0.4407(5) 0.8140(4) 0.0333(12) Uani 1.000000 .
O2 O 0.4273(4) 0.4874(5) 0.8053(4) 0.0301(12) Uani 1.000000 .
O4 O 0.8018(5) 0.8013(5) 0.4608(4) 0.0294(12) Uani 1.000000 .
O3 O 0.6359(5) 0.8848(5) 0.5639(4) 0.0335(13) Uani 1.000000 .
O1 O 0.4613(5) 0.2229(5) 0.7894(4) 0.0303(12) Uani 1.000000 .
N1 N 0.8635(5) 0.1984(6) 0.5292(5) 0.0275(14) Uani 1.000000 .
H1a H 0.9071(5) 0.1451(6) 0.5941(5) 0.0330(17) Uiso 1.000000 R
H1b H 0.9378(5) 0.2492(6) 0.5020(5) 0.0330(17) Uiso 1.000000 R
C7 C 0.4842(7) 0.3637(8) 0.7638(6) 0.0218(15) Uani 1.000000 .
C1 C 0.5862(6) 0.4033(7) 0.6783(5) 0.0175(14) Uani 1.000000 .
C2 C 0.5972(6) 0.5609(7) 0.6434(5) 0.0222(16) Uani 1.000000 .
H2 H 0.5400(6) 0.6409(7) 0.6702(5) 0.0266(19) Uiso 1.000000 R
C3 C 0.6952(6) 0.6011(7) 0.5670(5) 0.0196(15) Uani 1.000000 .
C4 C 0.7801(6) 0.4801(7) 0.5284(5) 0.0230(15) Uani 1.000000 .
H4 H 0.8438(6) 0.5051(7) 0.4769(5) 0.0276(18) Uiso 1.000000 R
C6 C 0.6726(6) 0.2844(7) 0.6396(5) 0.0205(15) Uani 1.000000 .
H6 H 0.6645(6) 0.1780(7) 0.6633(5) 0.0245(19) Uiso 1.000000 R
C8 C 0.7096(7) 0.7737(8) 0.5304(6) 0.0245(16) Uani 1.000000 .
C5 C 0.7707(7) 0.3228(7) 0.5660(6) 0.0228(16) Uani 1.000000 .
H5a H 0.0171(11) 0.416(6) 0.8583(5) 0.0500(18) Uiso 1.000000 GR
H5b H 0.0786(14) 0.359(4) 0.770(3) 0.0500(18) Uiso 1.000000 GR

loop_
_atom_site_aniso_label
_atom_site_aniso_U_11
_atom_site_aniso_U_22
_atom_site_aniso_U_33
_atom_site_aniso_U_12
_atom_site_aniso_U_13
_atom_site_aniso_U_23
Zn1 0.0354(5) 0.0198(4) 0.0332(5) -0.0024(4) 0.0242(4) -0.0018(4)
O5 0.043(3) 0.031(3) 0.031(3) 0.000(2) 0.020(2) -0.006(2)
O2 0.039(3) 0.021(3) 0.040(3) -0.002(2) 0.032(2) -0.004(2)
O4 0.045(3) 0.022(3) 0.029(3) 0.000(2) 0.027(2) 0.008(2)
O3 0.044(3) 0.015(2) 0.050(4) 0.002(2) 0.031(3) -0.001(2)
O1 0.045(3) 0.019(3) 0.035(3) -0.007(2) 0.027(2) -0.004(2)
N1 0.031(3) 0.015(3) 0.041(4) -0.000(2) 0.022(3) 0.004(3)
C7 0.026(4) 0.026(4) 0.016(4) -0.003(3) 0.010(3) -0.000(3)
C1 0.024(3) 0.021(3) 0.011(4) 0.002(3) 0.010(3) 0.002(3)
C2 0.029(3) 0.019(4) 0.022(4) 0.003(3) 0.014(3) -0.004(3)
C3 0.020(3) 0.023(4) 0.017(4) -0.002(3) 0.009(3) -0.002(3)
C4 0.022(3) 0.026(4) 0.025(4) -0.004(3) 0.015(3) -0.001(3)
C6 0.024(3) 0.020(4) 0.021(4) -0.003(3) 0.011(3) 0.001(3)
C8 0.028(4) 0.024(4) 0.023(4) -0.001(3) 0.008(3) -0.001(3)
C5 0.028(4) 0.013(4) 0.033(5) 0.004(3) 0.020(3) -0.001(3)

loop_
_atom_type_symbol
_atom_type_scat_dispersion_real
_atom_type_scat_dispersion_imag
_atom_type_scat_Cromer_Mann_a1
_atom_type_scat_Cromer_Mann_a2
_atom_type_scat_Cromer_Mann_a3
_atom_type_scat_Cromer_Mann_a4
_atom_type_scat_Cromer_Mann_b1
_atom_type_scat_Cromer_Mann_b2
_atom_type_scat_Cromer_Mann_b3
_atom_type_scat_Cromer_Mann_b4
_atom_type_scat_Cromer_Mann_c
_atom_type_scat_source
_atom_type_scat_dispersion_source
H 0.00000 0.00000 0.49300 0.32291 0.14019 0.04081 10.51090 26.12570 3.14236 57.79970 0.0030380000826 'International Tables Volume C Table 6.1.1.4 (pp. 500-502)' 'Henke, Gullikson and Davis, At. Data and Nucl. Data Tables, 1993, 54, 2'
C 0.00347 0.00161 2.31000 1.02000 1.58860 0.86500 20.84390 10.20750 0.56870 51.65120 0.215599998832 'International Tables Volume C Table 6.1.1.4 (pp. 500-502)' 'Henke, Gullikson and Davis, At. Data and Nucl. Data Tables, 1993, 54, 2'
Zn 0.31207 1.46666 14.07430 7.03180 5.16520 2.41000 3.26550 0.23330 10.31630 58.70970 1.30410003662 'International Tables Volume C Table 6.1.1.4 (pp. 500-502)' 'Henke, Gullikson and Davis, At. Data and Nucl. Data Tables, 1993, 54, 2'
O 0.01158 0.00611 3.04850 2.28680 1.54630 0.86700 13.27710 5.70110 0.32390 32.90890 0.250800013542 'International Tables Volume C Table 6.1.1.4 (pp. 500-502)' 'Henke, Gullikson and Davis, At. Data and Nucl. Data Tables, 1993, 54, 2'
N 0.00653 0.00323 12.21260 3.13220 2.01250 1.16630 0.00570 9.89330 28.99750 0.58260 -11.5290002823 'International Tables Volume C Table 6.1.1.4 (pp. 500-502)' 'Henke, Gullikson and Davis, At. Data and Nucl. Data Tables, 1993, 54, 2'

loop_
_geom_angle_atom_site_label_1
_geom_angle_atom_site_label_2
_geom_angle_atom_site_label_3
_geom_angle
_geom_angle_site_symmetry_1
_geom_angle_site_symmetry_3
O2 Zn1 O5 109.43(18) . .
O4 Zn1 O5 109.00(18) 4_576 .
O4 Zn1 O2 94.71(17) 4_576 .
N1 Zn1 O5 119.06(18) 4_566 .
N1 Zn1 O2 105.11(18) 4_566 .
N1 Zn1 O4 116.4(2) 4_566 4_576
H5a O5 Zn1 109.5 . .
H5b O5 Zn1 109.5 . .
H5b O5 H5a 104.5 . .
C7 O2 Zn1 123.1(4) . .
C8 O4 Zn1 108.7(4) . 4_675
H1a N1 Zn1 106.73(15) . 4_665
H1b N1 Zn1 106.73(13) . 4_665
H1b N1 H1a 106.6 . .
C5 N1 Zn1 122.4(4) . 4_665
C5 N1 H1a 106.7(3) . .
C5 N1 H1b 106.7(3) . .
O1 C7 O2 124.6(5) . .
C1 C7 O2 114.4(5) . .
C1 C7 O1 121.0(6) . .
C2 C1 C7 119.1(5) . .
C6 C1 C7 120.8(5) . .
C6 C1 C2 120.1(5) . .
H2 C2 C1 120.0(3) . .
C3 C2 C1 120.0(5) . .
C3 C2 H2 120.0(3) . .
C4 C3 C2 119.1(6) . .
C8 C3 C2 120.1(5) . .
C8 C3 C4 120.7(5) . .
H4 C4 C3 119.8(3) . .
C5 C4 C3 120.4(5) . .
C5 C4 H4 119.8(3) . .
H6 C6 C1 119.8(3) . .
C5 C6 C1 120.5(6) . .
C5 C6 H6 119.8(4) . .
O3 C8 O4 121.1(6) . .
C3 C8 O4 116.6(5) . .
C3 C8 O3 122.3(5) . .
C4 C5 N1 120.2(5) . .
C6 C5 N1 119.9(5) . .
C6 C5 C4 119.9(5) . .

loop_
_geom_bond_atom_site_label_1
_geom_bond_atom_site_label_2
_geom_bond_distance
_geom_bond_site_symmetry_2
Zn1 O5 1.962(4) .
Zn1 O2 1.966(4) .
Zn1 O4 1.977(4) 4_576
Zn1 N1 2.030(5) 4_566
O5 H5a 0.8500 .
O5 H5b 0.8500 .
O2 C7 1.282(7) .
O4 C8 1.289(6) .
O3 C8 1.243(7) .
O1 C7 1.231(7) .
N1 H1a 0.9000 .
N1 H1b 0.9000 .
N1 C5 1.445(7) .
C7 C1 1.517(8) .
C1 C2 1.376(8) .
C1 C6 1.385(7) .
C2 H2 0.9300 .
C2 C3 1.411(7) .
C3 C4 1.389(8) .
C3 C8 1.504(8) .
C4 H4 0.9300 .
C4 C5 1.383(8) .
C6 H6 0.9300 .
C6 C5 1.384(7) .
